data_1512956
loop_
_publ_author_name
'Suryabhan Singh'
'Subrato Bhattacharya'

_publ_section_title
;
 Studies of titanocene and zirconocene pyridine-2,6-bis-thiocarboxylates
 exhibiting partial desulfurization
;
_journal_name_full
;
Inorganica Chimica Acta
;
_journal_page_first 230
_journal_page_last 236
_journal_paper_doi 10.1016/j.ica.2012.11.014
_journal_volume 395
_journal_year 2013
_chemical_formula_sum 'C17 H13 N O3 S Ti'
_chemical_formula_weight 359.22
_space_group_IT_number 64
_symmetry_cell_setting orthorhombic
_symmetry_Int_Tables_number 64
_symmetry_space_group_name_Hall '-C 2ac 2'
_symmetry_space_group_name_H-M 'C m c a'
_atom_sites_solution_hydrogens geom
_atom_sites_solution_primary direct
_atom_sites_solution_secondary difmap
_cell_angle_alpha 90.00
_cell_angle_beta 90.00
_cell_angle_gamma 90.00
_cell_formula_units_Z 8
_cell_length_a 10.4723(8)
_cell_length_b 12.2097(6)
_cell_length_c 24.1589(15)
_cell_measurement_temperature 293(2)
_cell_volume 3089.0(3)
_computing_structure_refinement 'SHELXL-97 (Sheldrick, 1997)'
_diffrn_ambient_temperature 293(2)
_diffrn_measured_fraction_theta_full 0.995
_diffrn_measured_fraction_theta_max 0.884
_diffrn_radiation_monochromator graphite
_diffrn_radiation_type MoK\a
_diffrn_radiation_wavelength 0.71073
_diffrn_reflns_av_R_equivalents 0.0245
_diffrn_reflns_av_sigmaI/netI 0.0338
_diffrn_reflns_limit_h_max 10
_diffrn_reflns_limit_h_min -14
_diffrn_reflns_limit_k_max 10
_diffrn_reflns_limit_k_min -16
_diffrn_reflns_limit_l_max 30
_diffrn_reflns_limit_l_min -32
_diffrn_reflns_number 4852
_diffrn_reflns_theta_full 25.00
_diffrn_reflns_theta_max 28.90
_diffrn_reflns_theta_min 3.34
_diffrn_source 'fine-focus sealed tube'
_exptl_absorpt_coefficient_mu 0.703
_exptl_absorpt_correction_T_max 1.00000
_exptl_absorpt_correction_T_min 0.95182
_exptl_absorpt_correction_type multi-scan
_exptl_crystal_colour Yellow
_exptl_crystal_density_diffrn 1.545
_exptl_crystal_density_method 'not measured'
_exptl_crystal_description Block
_exptl_crystal_F_000 1472
_exptl_crystal_recrystallization_method Chloroform
_exptl_crystal_size_max 0.41
_exptl_crystal_size_mid 0.40
_exptl_crystal_size_min 0.39
_refine_diff_density_max 0.409
_refine_diff_density_min -0.460
_refine_diff_density_rms 0.068
_refine_ls_extinction_method none
_refine_ls_goodness_of_fit_ref 0.854
_refine_ls_hydrogen_treatment constr
_refine_ls_matrix_type full
_refine_ls_number_parameters 124
_refine_ls_number_reflns 1894
_refine_ls_number_restraints 0
_refine_ls_restrained_S_all 0.854
_refine_ls_R_factor_all 0.0931
_refine_ls_R_factor_gt 0.0640
_refine_ls_shift/su_max 0.001
_refine_ls_shift/su_mean 0.000
_refine_ls_structure_factor_coef Fsqd
_refine_ls_weighting_details 'calc w=1/[\s^2^(Fo^2^)+(0.0899P)^2^+18.8425P] where P=(Fo^2^+2Fc^2^)/3'
_refine_ls_weighting_scheme calc
_refine_ls_wR_factor_gt 0.1635
_refine_ls_wR_factor_ref 0.1807
_reflns_number_gt 1346
_reflns_number_total 1894
_reflns_threshold_expression >2sigma(I)
_cod_data_source_file ICA-2013-395-230-236-1.cif
_cod_data_source_block cptipdtc
_cod_database_code 1512956

loop_
_symmetry_equiv_pos_as_xyz
'x, y, z'
'-x, -y+1/2, z+1/2'
'x, -y, -z'
'-x+1/2, y, -z+1/2'
'x+1/2, y+1/2, z'
'-x+1/2, -y+1, z+1/2'
'x+1/2, -y+1/2, -z'
'-x+1, y+1/2, -z+1/2'
'-x, -y, -z'
'x, y-1/2, -z-1/2'
'-x, y, z'
'x-1/2, -y, z-1/2'
'-x+1/2, -y+1/2, -z'
'x+1/2, y, -z-1/2'
'-x+1/2, y+1/2, z'
'x, -y+1/2, z-1/2'

loop_
_atom_site_label
_atom_site_type_symbol
_atom_site_fract_x
_atom_site_fract_y
_atom_site_fract_z
_atom_site_U_iso_or_equiv
_atom_site_adp_type
_atom_site_occupancy
_atom_site_symmetry_multiplicity
_atom_site_calc_flag
_atom_site_refinement_flags
Ti1 Ti 0.0000 0.06836(7) 0.62622(4) 0.0359(3) Uani 1 2 d S
S1 S 0.0000 0.30759(15) 0.47791(8) 0.0756(7) Uani 1 2 d S
O3 O 0.0000 0.1441(3) 0.54609(16) 0.0473(10) Uani 1 2 d S
O1 O 0.0000 0.1074(3) 0.71181(15) 0.0500(10) Uani 1 2 d S
O2 O 0.0000 0.2336(4) 0.78193(16) 0.0695(15) Uani 1 2 d S
N1 N 0.0000 0.2469(3) 0.63508(18) 0.0388(10) Uani 1 2 d S
C12 C -0.1378(6) -0.0864(5) 0.6293(4) 0.098(2) Uani 1 1 d .
H12 H -0.1040 -0.1557 0.6356 0.117 Uiso 1 1 calc R
C8 C -0.1790(6) -0.0188(8) 0.6680(2) 0.097(3) Uani 1 1 d .
H8 H -0.1780 -0.0322 0.7059 0.116 Uiso 1 1 calc R
C7 C 0.0000 0.2466(4) 0.5383(2) 0.0442(13) Uani 1 2 d S
C2 C 0.0000 0.2904(4) 0.6859(3) 0.0462(13) Uani 1 2 d S
C3 C 0.0000 0.4029(5) 0.6937(3) 0.0552(16) Uani 1 2 d S
H3 H 0.0000 0.4323 0.7292 0.066 Uiso 1 2 calc SR
C6 C 0.0000 0.3119(4) 0.5908(2) 0.0424(13) Uani 1 2 d S
C9 C -0.2249(5) 0.0776(5) 0.6420(3) 0.091(2) Uani 1 1 d .
H9 H -0.2583 0.1400 0.6587 0.109 Uiso 1 1 calc R
C10 C -0.2085(5) 0.0573(5) 0.5863(3) 0.0771(17) Uani 1 1 d .
H10 H -0.2325 0.1036 0.5576 0.092 Uiso 1 1 calc R
C5 C 0.0000 0.4239(5) 0.5955(3) 0.0537(16) Uani 1 2 d S
H5 H 0.0000 0.4677 0.5641 0.064 Uiso 1 2 calc SR
C1 C 0.0000 0.2058(5) 0.7306(3) 0.0547(15) Uani 1 2 d S
C4 C 0.0000 0.4709(5) 0.6476(3) 0.0571(17) Uani 1 2 d S
H4 H 0.0000 0.5466 0.6517 0.069 Uiso 1 2 calc SR
C11 C -0.1518(6) -0.0410(5) 0.5808(3) 0.0825(18) Uani 1 1 d .
H11 H -0.1265 -0.0720 0.5473 0.099 Uiso 1 1 calc R

loop_
_atom_site_aniso_label
_atom_site_aniso_U_11
_atom_site_aniso_U_22
_atom_site_aniso_U_33
_atom_site_aniso_U_23
_atom_site_aniso_U_13
_atom_site_aniso_U_12
Ti1 0.0351(5) 0.0303(5) 0.0422(5) 0.0033(4) 0.000 0.000
S1 0.1134(18) 0.0553(11) 0.0582(10) 0.0173(9) 0.000 0.000
O3 0.055(3) 0.039(2) 0.047(2) 0.0076(17) 0.000 0.000
O1 0.069(3) 0.035(2) 0.045(2) -0.0025(17) 0.000 0.000
O2 0.133(5) 0.042(2) 0.033(2) -0.0107(18) 0.000 0.000
N1 0.032(2) 0.032(2) 0.052(3) 0.0028(19) 0.000 0.000
C12 0.063(4) 0.062(4) 0.167(7) 0.049(4) -0.025(5) -0.029(3)
C8 0.058(4) 0.174(8) 0.058(3) 0.028(4) -0.007(3) -0.064(4)
C7 0.041(3) 0.034(3) 0.057(3) 0.005(2) 0.000 0.000
C2 0.041(3) 0.037(3) 0.061(3) -0.009(3) 0.000 0.000
C3 0.049(4) 0.046(3) 0.070(4) -0.013(3) 0.000 0.000
C6 0.033(3) 0.039(3) 0.055(3) 0.005(3) 0.000 0.000
C9 0.030(2) 0.086(4) 0.156(6) -0.057(4) 0.018(3) -0.009(3)
C10 0.044(3) 0.094(4) 0.093(4) 0.045(3) -0.023(3) -0.019(3)
C5 0.041(3) 0.035(3) 0.086(5) 0.016(3) 0.000 0.000
C1 0.058(4) 0.053(4) 0.053(3) -0.005(3) 0.000 0.000
C4 0.038(3) 0.034(3) 0.100(5) -0.019(3) 0.000 0.000
C11 0.059(3) 0.087(4) 0.102(4) -0.038(4) -0.008(3) -0.015(3)

loop_
_atom_type_symbol
_atom_type_description
_atom_type_scat_dispersion_real
_atom_type_scat_dispersion_imag
_atom_type_scat_source
C C 0.0033 0.0016 'International Tables Vol C Tables 4.2.6.8 and 6.1.1.4'
H H 0.0000 0.0000 'International Tables Vol C Tables 4.2.6.8 and 6.1.1.4'
N N 0.0061 0.0033 'International Tables Vol C Tables 4.2.6.8 and 6.1.1.4'
O O 0.0106 0.0060 'International Tables Vol C Tables 4.2.6.8 and 6.1.1.4'
S S 0.1246 0.1234 'International Tables Vol C Tables 4.2.6.8 and 6.1.1.4'
Ti Ti 0.2776 0.4457 'International Tables Vol C Tables 4.2.6.8 and 6.1.1.4'

loop_
_geom_angle_atom_site_label_1
_geom_angle_atom_site_label_2
_geom_angle_atom_site_label_3
_geom_angle
_geom_angle_site_symmetry_1
_geom_angle_site_symmetry_3
O1 Ti1 O3 141.48(16) . .
O1 Ti1 N1 71.40(16) . .
O3 Ti1 N1 70.08(16) . .
O1 Ti1 C11 125.69(18) . .
O3 Ti1 C11 79.8(2) . .
N1 Ti1 C11 127.70(19) . .
O1 Ti1 C11 125.69(18) . 11
O3 Ti1 C11 79.8(2) . 11
N1 Ti1 C11 127.70(19) . 11
C11 Ti1 C11 85.2(3) . 11
O1 Ti1 C12 98.5(2) . .
O3 Ti1 C12 111.7(2) . .
N1 Ti1 C12 141.95(19) . .
C11 Ti1 C12 32.0(2) . .
C11 Ti1 C12 88.5(3) 11 .
O1 Ti1 C12 98.5(2) . 11
O3 Ti1 C12 111.7(2) . 11
N1 Ti1 C12 141.95(19) . 11
C11 Ti1 C12 88.5(3) . 11
C11 Ti1 C12 32.0(2) 11 11
C12 Ti1 C12 74.7(3) . 11
O1 Ti1 C8 71.78(17) . 11
O3 Ti1 C8 125.14(15) . 11
N1 Ti1 C8 113.8(3) . 11
C11 Ti1 C8 118.5(3) . 11
C11 Ti1 C8 53.9(2) 11 11
C12 Ti1 C8 96.3(3) . 11
C12 Ti1 C8 32.2(2) 11 11
O1 Ti1 C8 71.78(17) . .
O3 Ti1 C8 125.14(15) . .
N1 Ti1 C8 113.8(3) . .
C11 Ti1 C8 53.9(2) . .
C11 Ti1 C8 118.5(3) 11 .
C12 Ti1 C8 32.2(2) . .
C12 Ti1 C8 96.3(3) 11 .
C8 Ti1 C8 103.9(4) 11 .
O1 Ti1 C9 80.41(17) . 11
O3 Ti1 C9 97.1(2) . 11
N1 Ti1 C9 86.41(15) . 11
C11 Ti1 C9 140.3(2) . 11
C11 Ti1 C9 55.6(2) 11 11
C12 Ti1 C9 129.1(2) . 11
C12 Ti1 C9 55.6(2) 11 11
C8 Ti1 C9 34.6(2) 11 11
C8 Ti1 C9 136.9(3) . 11
O1 Ti1 C9 80.41(17) . .
O3 Ti1 C9 97.1(2) . .
N1 Ti1 C9 86.41(15) . .
C11 Ti1 C9 55.6(2) . .
C11 Ti1 C9 140.3(2) 11 .
C12 Ti1 C9 55.6(2) . .
C12 Ti1 C9 129.1(2) 11 .
C8 Ti1 C9 136.9(3) 11 .
C8 Ti1 C9 34.6(2) . .
C9 Ti1 C9 160.8(3) 11 .
O1 Ti1 C10 113.91(17) . .
O3 Ti1 C10 70.17(13) . .
N1 Ti1 C10 95.48(16) . .
C11 Ti1 C10 32.99(19) . .
C11 Ti1 C10 113.4(2) 11 .
C12 Ti1 C10 54.08(19) . .
C12 Ti1 C10 121.5(3) 11 .
C8 Ti1 C10 149.9(3) 11 .
C8 Ti1 C10 55.00(19) . .
C9 Ti1 C10 165.4(3) 11 .
C9 Ti1 C10 33.5(2) . .
C7 O3 Ti1 124.0(4) . .
C1 O1 Ti1 123.7(4) . .
C2 N1 C6 120.1(5) . .
C2 N1 Ti1 119.0(4) . .
C6 N1 Ti1 120.9(4) . .
C8 C12 C11 109.6(6) . .
C8 C12 Ti1 74.0(3) . .
C11 C12 Ti1 72.7(3) . .
C8 C12 H12 125.2 . .
C11 C12 H12 125.2 . .
Ti1 C12 H12 119.8 . .
C12 C8 C9 108.4(5) . .
C12 C8 Ti1 73.8(3) . .
C9 C8 Ti1 73.0(3) . .
C12 C8 H8 125.8 . .
C9 C8 H8 125.8 . .
Ti1 C8 H8 119.2 . .
O3 C7 C6 113.7(5) . .
O3 C7 S1 125.5(5) . .
C6 C7 S1 120.8(4) . .
N1 C2 C3 121.2(6) . .
N1 C2 C1 112.9(5) . .
C3 C2 C1 125.8(6) . .
C2 C3 C4 118.9(6) . .
C2 C3 H3 120.6 . .
C4 C3 H3 120.6 . .
N1 C6 C5 121.7(6) . .
N1 C6 C7 111.3(5) . .
C5 C6 C7 127.0(6) . .
C10 C9 C8 103.9(5) . .
C10 C9 Ti1 73.3(3) . .
C8 C9 Ti1 72.4(3) . .
C10 C9 H9 128.0 . .
C8 C9 H9 128.0 . .
Ti1 C9 H9 118.6 . .
C11 C10 C9 108.2(5) . .
C11 C10 Ti1 71.8(3) . .
C9 C10 Ti1 73.2(3) . .
C11 C10 H10 125.9 . .
C9 C10 H10 125.9 . .
Ti1 C10 H10 120.9 . .
C4 C5 C6 119.3(6) . .
C4 C5 H5 120.3 . .
C6 C5 H5 120.3 . .
O1 C1 O2 126.0(6) . .
O1 C1 C2 113.0(5) . .
O2 C1 C2 121.0(6) . .
C5 C4 C3 118.8(5) . .
C5 C4 H4 120.6 . .
C3 C4 H4 120.6 . .
C10 C11 C12 109.8(6) . .
C10 C11 Ti1 75.2(3) . .
C12 C11 Ti1 75.2(3) . .
C10 C11 H11 125.1 . .
C12 C11 H11 125.1 . .
Ti1 C11 H11 116.3 . .

loop_
_geom_bond_atom_site_label_1
_geom_bond_atom_site_label_2
_geom_bond_distance
_geom_bond_site_symmetry_2
Ti1 O1 2.122(4) .
Ti1 O3 2.145(4) .
Ti1 N1 2.191(4) .
Ti1 C11 2.349(5) .
Ti1 C11 2.349(5) 11
Ti1 C12 2.379(5) .
Ti1 C12 2.379(5) 11
Ti1 C8 2.380(5) 11
Ti1 C8 2.380(5) .
Ti1 C9 2.389(5) 11
Ti1 C9 2.389(5) .
Ti1 C10 2.390(5) .
S1 C7 1.639(6) .
O3 C7 1.266(7) .
O1 C1 1.284(7) .
O2 C1 1.286(7) .
N1 C2 1.337(7) .
N1 C6 1.332(7) .
C12 C8 1.320(9) .
C12 C11 1.304(8) .
C12 H12 0.9300 .
C8 C9 1.418(9) .
C8 H8 0.9300 .
C7 C6 1.496(8) .
C2 C3 1.387(8) .
C2 C1 1.495(9) .
C3 C4 1.388(10) .
C3 H3 0.9300 .
C6 C5 1.372(8) .
C9 C10 1.379(8) .
C9 H9 0.9300 .
C10 C11 1.346(8) .
C10 H10 0.9300 .
C5 C4 1.384(10) .
C5 H5 0.9300 .
C4 H4 0.9300 .
C11 H11 0.9300 .
